data_7219779
loop_
_publ_author_name
'Clegg, William'
'Holcroft, James M.'
'Martin, Nicola C.'

_publ_section_title
;
 Copper pyromellitates: a complex story
;
_journal_issue 14
_journal_name_full CrystEngComm
_journal_page_first 2857
_journal_paper_doi 10.1039/C5CE00470E
_journal_volume 17
_journal_year 2015
_chemical_formula_moiety 'C10 H2 Cu Na2 O8,4 H2 O'
_chemical_formula_sum 'C10 H10 Cu Na2 O12'
_chemical_formula_weight 431.70
_space_group_crystal_system monoclinic
_space_group_IT_number 15
_space_group_name_Hall '-C 2yc'
_space_group_name_H-M_alt 'C 1 2/c 1'
_symmetry_space_group_name_Hall '-C 2yc'
_symmetry_space_group_name_H-M 'C 1 2/c 1'
_atom_sites_solution_hydrogens mixed
_audit_creation_method SHELXL-2014/7
_audit_update_record
;
2015-01-16 deposited with the CCDC.
2015-02-02 downloaded from the CCDC.
;
_cell_angle_alpha 90
_cell_angle_beta 99.666(2)
_cell_angle_gamma 90
_cell_formula_units_Z 4
_cell_length_a 6.8940(5)
_cell_length_b 16.3377(11)
_cell_length_c 12.9381(9)
_cell_measurement_reflns_used 6028
_cell_measurement_temperature 160(2)
_cell_measurement_theta_max 28.54
_cell_measurement_theta_min 2.49
_cell_volume 1436.56(17)
_computing_cell_refinement 'Bruker SAINT'
_computing_data_collection 'Bruker SMART'
_computing_data_reduction 'Bruker SAINT'
_computing_molecular_graphics 'Bruker SHELXTL'
_computing_publication_material 'SHELXL and local programs'
_computing_structure_refinement SHELXL-2014/7
_computing_structure_solution 'Bruker SHELXTL'
_diffrn_ambient_temperature 160(2)
_diffrn_measured_fraction_theta_full 0.998
_diffrn_measured_fraction_theta_max 0.942
_diffrn_measurement_device_type 'Bruker SMART 1K diffractometer'
_diffrn_measurement_method 'narrow-frame \w scans'
_diffrn_radiation_type MoK\a
_diffrn_radiation_wavelength 0.71073
_diffrn_reflns_av_R_equivalents 0.0242
_diffrn_reflns_av_unetI/netI 0.0200
_diffrn_reflns_Laue_measured_fraction_full 0.998
_diffrn_reflns_Laue_measured_fraction_max 0.942
_diffrn_reflns_limit_h_max 9
_diffrn_reflns_limit_h_min -8
_diffrn_reflns_limit_k_max 21
_diffrn_reflns_limit_k_min -21
_diffrn_reflns_limit_l_max 17
_diffrn_reflns_limit_l_min -16
_diffrn_reflns_number 6058
_diffrn_reflns_point_group_measured_fraction_full 0.998
_diffrn_reflns_point_group_measured_fraction_max 0.942
_diffrn_reflns_theta_full 25.242
_diffrn_reflns_theta_max 28.543
_diffrn_reflns_theta_min 2.493
_diffrn_source 'sealed tube'
_exptl_absorpt_coefficient_mu 1.649
_exptl_absorpt_correction_T_max 0.85
_exptl_absorpt_correction_T_min 0.56
_exptl_absorpt_correction_type multi-scan
_exptl_absorpt_process_details SADABS
_exptl_crystal_colour blue
_exptl_crystal_density_diffrn 1.996
_exptl_crystal_density_method 'not measured'
_exptl_crystal_description plate
_exptl_crystal_F_000 868
_exptl_crystal_recrystallization_method 'Obtained direct from slow diffusion synthesis'
_exptl_crystal_size_max 0.400
_exptl_crystal_size_mid 0.400
_exptl_crystal_size_min 0.100
_refine_diff_density_max 0.431
_refine_diff_density_min -0.663
_refine_diff_density_rms 0.071
_refine_ls_extinction_method none
_refine_ls_goodness_of_fit_ref 1.157
_refine_ls_hydrogen_treatment mixed
_refine_ls_matrix_type full
_refine_ls_number_parameters 130
_refine_ls_number_reflns 1732
_refine_ls_number_restraints 6
_refine_ls_restrained_S_all 1.157
_refine_ls_R_factor_all 0.0208
_refine_ls_R_factor_gt 0.0205
_refine_ls_shift/su_max 0.000
_refine_ls_shift/su_mean 0.000
_refine_ls_structure_factor_coef Fsqd
_refine_ls_weighting_details 'w=1/[\s^2^(Fo^2^)+(0.0258P)^2^+1.6844P] where P=(Fo^2^+2Fc^2^)/3'
_refine_ls_weighting_scheme calc
_refine_ls_wR_factor_gt 0.0564
_refine_ls_wR_factor_ref 0.0565
_reflns_Friedel_coverage 0.000
_reflns_number_gt 1710
_reflns_number_total 1732
_reflns_threshold_expression 'I > 2\s(I)'
_cod_data_source_file c5ce00470e2.cif
_cod_data_source_block wc37
_cod_depositor_comments 'Adding full bibliography for 7219775--7219784.cif.'
_cod_database_code 7219779
_shelx_shelxl_version_number 2014/7
_shelx_space_group_comment
;
The symmetry employed for this shelxl refinement is uniquely defined
by the following loop, which should always be used as a source of
symmetry information in preference to the above space-group names.
They are only intended as comments.
;
_shelx_estimated_absorpt_t_min 0.558
_shelx_estimated_absorpt_t_max 0.852

loop_
_space_group_symop_operation_xyz
'x, y, z'
'-x, y, -z+1/2'
'x+1/2, y+1/2, z'
'-x+1/2, y+1/2, -z+1/2'
'-x, -y, -z'
'x, -y, z-1/2'
'-x+1/2, -y+1/2, -z'
'x+1/2, -y+1/2, z-1/2'

loop_
_atom_site_label
_atom_site_type_symbol
_atom_site_fract_x
_atom_site_fract_y
_atom_site_fract_z
_atom_site_U_iso_or_equiv
_atom_site_adp_type
_atom_site_occupancy
_atom_site_site_symmetry_order
_atom_site_calc_flag
_atom_site_refinement_flags_posn
_atom_site_refinement_flags_adp
_atom_site_refinement_flags_occupancy
Cu Cu 0.5000 0.51222(2) 0.7500 0.00760(8) Uani 1 2 d S T P
Na Na 0.82351(8) 0.40012(3) 0.63321(4) 0.01423(13) Uani 1 1 d . . .
C1 C 0.70390(19) 0.67631(8) 0.54458(10) 0.0094(2) Uani 1 1 d . . .
C2 C 0.72402(18) 0.67889(7) 0.43951(10) 0.0091(2) Uani 1 1 d . . .
C3 C 0.76957(19) 0.75261(8) 0.39555(10) 0.0105(2) Uani 1 1 d . . .
H3 H 0.7827 0.7545 0.3237 0.013 Uiso 1 1 calc R U .
C4 C 0.6727(2) 0.59790(8) 0.60006(10) 0.0101(2) Uani 1 1 d . . .
C5 C 0.69376(19) 0.60605(7) 0.36820(10) 0.0092(2) Uani 1 1 d . . .
O1 O 0.78567(16) 0.54037(6) 0.59587(9) 0.0176(2) Uani 1 1 d . . .
O2 O 0.53142(15) 0.59977(6) 0.65290(8) 0.0127(2) Uani 1 1 d . . .
O3 O 0.82406(15) 0.58551(6) 0.31828(8) 0.0133(2) Uani 1 1 d . . .
O4 O 0.52703(14) 0.57080(6) 0.36032(8) 0.01179(19) Uani 1 1 d . . .
O5 O 0.86811(16) 0.39613(7) 0.45692(9) 0.0189(2) Uani 1 1 d D . .
H5A H 0.7640(18) 0.4152(13) 0.4253(17) 0.037(6) Uiso 1 1 d D . .
H5B H 0.962(2) 0.4206(14) 0.4393(19) 0.045(7) Uiso 1 1 d D . .
O6 O 0.77637(18) 0.25673(7) 0.63646(10) 0.0225(2) Uani 1 1 d D . .
H6A H 0.869(3) 0.2232(13) 0.651(2) 0.058(9) Uiso 1 1 d D . .
H6B H 0.682(3) 0.2302(14) 0.602(2) 0.060(9) Uiso 1 1 d D . .

loop_
_atom_site_aniso_label
_atom_site_aniso_U_11
_atom_site_aniso_U_22
_atom_site_aniso_U_33
_atom_site_aniso_U_23
_atom_site_aniso_U_13
_atom_site_aniso_U_12
Cu 0.01122(12) 0.00456(12) 0.00756(12) 0.000 0.00315(8) 0.000
Na 0.0158(3) 0.0127(3) 0.0150(3) 0.0006(2) 0.0051(2) 0.0004(2)
C1 0.0108(6) 0.0069(5) 0.0109(6) 0.0007(4) 0.0030(4) -0.0008(4)
C2 0.0098(6) 0.0065(5) 0.0109(6) -0.0012(4) 0.0021(4) -0.0008(4)
C3 0.0134(6) 0.0086(6) 0.0101(6) 0.0000(4) 0.0040(4) -0.0012(4)
C4 0.0139(6) 0.0078(5) 0.0087(6) -0.0003(4) 0.0016(4) -0.0024(4)
C5 0.0132(6) 0.0058(5) 0.0083(5) 0.0010(4) 0.0011(4) 0.0002(4)
O1 0.0180(5) 0.0094(5) 0.0273(6) 0.0048(4) 0.0098(4) 0.0023(4)
O2 0.0180(5) 0.0087(4) 0.0133(5) 0.0021(3) 0.0076(4) -0.0002(3)
O3 0.0137(5) 0.0138(4) 0.0132(5) -0.0032(4) 0.0044(4) 0.0009(3)
O4 0.0139(5) 0.0096(4) 0.0126(4) -0.0032(3) 0.0043(3) -0.0039(3)
O5 0.0151(5) 0.0221(5) 0.0196(5) 0.0022(4) 0.0034(4) 0.0003(4)
O6 0.0245(6) 0.0181(5) 0.0252(6) -0.0027(4) 0.0048(5) -0.0019(5)

loop_
_atom_type_symbol
_atom_type_description
_atom_type_scat_dispersion_real
_atom_type_scat_dispersion_imag
_atom_type_scat_source
C C 0.0033 0.0016 'International Tables Vol C Tables 4.2.6.8 and 6.1.1.4'
H H 0.0000 0.0000 'International Tables Vol C Tables 4.2.6.8 and 6.1.1.4'
O O 0.0106 0.0060 'International Tables Vol C Tables 4.2.6.8 and 6.1.1.4'
Cu Cu 0.3201 1.2651 'International Tables Vol C Tables 4.2.6.8 and 6.1.1.4'
Na Na 0.0362 0.0249 'International Tables Vol C Tables 4.2.6.8 and 6.1.1.4'

loop_
_geom_angle_atom_site_label_1
_geom_angle_atom_site_label_2
_geom_angle_atom_site_label_3
_geom_angle
_geom_angle_site_symmetry_1
_geom_angle_site_symmetry_3
O2 Cu O2 84.98(6) . 2_656
O2 Cu O4 92.64(4) . 5_666
O2 Cu O4 167.72(4) 2_656 5_666
O2 Cu O4 167.72(4) . 6_566
O2 Cu O4 92.64(4) 2_656 6_566
O4 Cu O4 92.14(6) 5_666 6_566
O1 Na O5 81.70(4) . .
O1 Na O6 163.58(5) . .
O5 Na O6 91.74(4) . .
O1 Na O3 95.23(4) . 6_566
O5 Na O3 171.51(5) . 6_566
O6 Na O3 93.22(4) . 6_566
O1 Na O3 91.76(4) . 5_766
O5 Na O3 88.00(4) . 5_766
O6 Na O3 103.10(4) . 5_766
O3 Na O3 84.18(4) 6_566 5_766
O1 Na O4 75.20(4) . 5_666
O5 Na O4 108.96(4) . 5_666
O6 Na O4 92.96(4) . 5_666
O3 Na O4 77.66(4) 6_566 5_666
O3 Na O4 156.39(4) 5_766 5_666
O1 Na H5A 73.1(5) . .
O5 Na H5A 17.6(3) . .
O6 Na H5A 96.4(5) . .
O3 Na H5A 166.1(4) 6_566 .
O3 Na H5A 103.4(3) 5_766 .
O4 Na H5A 91.8(3) 5_666 .
C2 C1 C3 119.60(12) . 7_666
C2 C1 C4 122.62(11) . .
C3 C1 C4 117.53(12) 7_666 .
C1 C2 C3 119.52(12) . .
C1 C2 C5 123.47(11) . .
C3 C2 C5 116.98(11) . .
C2 C3 C1 120.87(12) . 7_666
C2 C3 H3 119.6 . .
C1 C3 H3 119.6 7_666 .
O1 C4 O2 125.93(12) . .
O1 C4 C1 119.28(12) . .
O2 C4 C1 114.69(11) . .
O3 C5 O4 124.04(12) . .
O3 C5 C2 119.89(12) . .
O4 C5 C2 116.01(11) . .
C4 O1 Na 141.96(9) . .
C4 O2 Cu 120.38(9) . .
C5 O3 Na 127.82(9) . 6_565
C5 O3 Na 128.64(9) . 5_766
Na O3 Na 94.73(4) 6_565 5_766
C5 O4 Cu 110.24(8) . 5_666
C5 O4 Na 141.48(8) . 5_666
Cu O4 Na 100.59(4) 5_666 5_666
Na O5 H5A 103.0(16) . .
Na O5 H5B 119.4(18) . .
H5A O5 H5B 109.7(15) . .
Na O6 H6A 123.2(18) . .
Na O6 H6B 126.6(18) . .
H6A O6 H6B 105.7(15) . .

loop_
_geom_bond_atom_site_label_1
_geom_bond_atom_site_label_2
_geom_bond_distance
_geom_bond_site_symmetry_2
Cu O2 1.9397(10) .
Cu O2 1.9397(10) 2_656
Cu O4 1.9551(9) 5_666
Cu O4 1.9551(9) 6_566
Na O1 2.3472(11) .
Na O5 2.3531(13) .
Na O6 2.3665(13) .
Na O3 2.4053(11) 6_566
Na O3 2.4166(12) 5_766
Na O4 2.4780(11) 5_666
Na H5A 2.66(2) .
C1 C2 1.3901(18) .
C1 C3 1.3908(17) 7_666
C1 C4 1.5016(17) .
C2 C3 1.3903(17) .
C2 C5 1.4988(17) .
C3 C1 1.3908(17) 7_666
C3 H3 0.9500 .
C4 O1 1.2277(17) .
C4 O2 1.2808(17) .
C5 O3 1.2375(16) .
C5 O4 1.2743(16) .
O3 Na 2.4052(11) 6_565
O3 Na 2.4166(12) 5_766
O4 Cu 1.9551(9) 5_666
O4 Na 2.4780(11) 5_666
O5 H5A 0.826(9) .
O5 H5B 0.825(9) .
O6 H6A 0.840(10) .
O6 H6B 0.841(10) .

loop_
_geom_hbond_atom_site_label_D
_geom_hbond_atom_site_label_H
_geom_hbond_atom_site_label_A
_geom_hbond_distance_DH
_geom_hbond_distance_HA
_geom_hbond_distance_DA
_geom_hbond_angle_DHA
_geom_hbond_site_symmetry_A
O5 H5A O2 0.826(9) 2.130(13) 2.8802(15) 151(2) 5_666
O5 H5B O1 0.825(9) 1.976(10) 2.7905(15) 169(2) 5_766
O6 H6A O2 0.840(10) 2.303(14) 3.0963(15) 158(2) 3_545
O6 H6B O5 0.841(10) 2.21(2) 2.8782(16) 137(2) 7_656

loop_
_geom_torsion_atom_site_label_1
_geom_torsion_atom_site_label_2
_geom_torsion_atom_site_label_3
_geom_torsion_atom_site_label_4
_geom_torsion
_geom_torsion_site_symmetry_1
_geom_torsion_site_symmetry_4
C3 C1 C2 C3 -0.3(2) 7_666 .
C4 C1 C2 C3 -174.44(12) . .
C3 C1 C2 C5 -178.55(12) 7_666 .
C4 C1 C2 C5 7.3(2) . .
C1 C2 C3 C1 0.3(2) . 7_666
C5 C2 C3 C1 178.67(12) . 7_666
C2 C1 C4 O1 52.03(19) . .
C3 C1 C4 O1 -122.24(14) 7_666 .
C2 C1 C4 O2 -131.38(13) . .
C3 C1 C4 O2 54.35(16) 7_666 .
C1 C2 C5 O3 -126.26(14) . .
C3 C2 C5 O3 55.43(17) . .
C1 C2 C5 O4 56.47(17) . .
C3 C2 C5 O4 -121.84(13) . .
O2 C4 O1 Na 15.6(2) . .
C1 C4 O1 Na -168.25(11) . .
O1 C4 O2 Cu 7.84(19) . .
C1 C4 O2 Cu -168.49(8) . .
O4 C5 O3 Na 69.48(16) . 6_565
C2 C5 O3 Na -107.56(12) . 6_565
O4 C5 O3 Na -151.57(10) . 5_766
C2 C5 O3 Na 31.39(17) . 5_766
O3 C5 O4 Cu -5.20(16) . 5_666
C2 C5 O4 Cu 171.94(8) . 5_666
O3 C5 O4 Na -146.24(11) . 5_666
C2 C5 O4 Na 30.90(19) . 5_666
